data_2234813
loop_
_publ_author_name
'Ye, Jia'
'Liu, Ya-Nan'
'Cheng, Yu'

_publ_section_title
;
 Methyl 5-hydroxy-3-phenyl-1,2-oxazolidine-5-carboxylate
;
_journal_coeditor_code SU2406
_journal_issue 5
_journal_name_full 'Acta Crystallographica Section E'
_journal_page_first o1537
_journal_paper_doi 10.1107/S1600536812017576
_journal_volume 68
_journal_year 2012
_chemical_formula_iupac 'C11 H13 N O4'
_chemical_formula_moiety 'C11 H13 N O4'
_chemical_formula_sum 'C11 H13 N O4'
_chemical_formula_weight 223.22
_chemical_name_systematic
;
Methyl 5-hydroxy-3-phenyl-1,2-oxazolidine-5-carboxylate
;
_space_group_IT_number 14
_symmetry_cell_setting monoclinic
_symmetry_space_group_name_Hall '-P 2yn'
_symmetry_space_group_name_H-M 'P 1 21/n 1'
_atom_sites_solution_hydrogens geom
_atom_sites_solution_primary direct
_atom_sites_solution_secondary difmap
_audit_creation_method SHELXL-97
_cell_angle_alpha 90.00
_cell_angle_beta 101.864(2)
_cell_angle_gamma 90.00
_cell_formula_units_Z 4
_cell_length_a 11.8322(3)
_cell_length_b 6.08530(10)
_cell_length_c 15.8570(3)
_cell_measurement_reflns_used 7888
_cell_measurement_temperature 291(2)
_cell_measurement_theta_max 71.9270
_cell_measurement_theta_min 3.8142
_cell_volume 1117.35(4)
_computing_cell_refinement 'CrysAlis PRO (Oxford Diffraction, 2009)'
_computing_data_collection 'CrysAlis PRO (Oxford Diffraction, 2009)'
_computing_data_reduction 'CrysAlis PRO (Oxford Diffraction, 2009)'
_computing_molecular_graphics 'ORTEP-3 (Farrugia, 1997)'
_computing_publication_material 'SHELXL97 (Sheldrick, 2008)'
_computing_structure_refinement 'SHELXL97 (Sheldrick, 2008)'
_computing_structure_solution 'SHELXS97 (Sheldrick, 2008)'
_diffrn_ambient_temperature 291(2)
_diffrn_detector_area_resol_mean 15.9149
_diffrn_measured_fraction_theta_full 0.985
_diffrn_measured_fraction_theta_max 0.985
_diffrn_measurement_device_type 'Oxford Gemini S Ultra'
_diffrn_measurement_method '\w scans'
_diffrn_radiation_monochromator mirror
_diffrn_radiation_source 'Enhance Ultra (Cu) X-ray Source'
_diffrn_radiation_type CuK\a
_diffrn_radiation_wavelength 1.54184
_diffrn_reflns_av_R_equivalents 0.0338
_diffrn_reflns_av_sigmaI/netI 0.0169
_diffrn_reflns_limit_h_max 13
_diffrn_reflns_limit_h_min -14
_diffrn_reflns_limit_k_max 7
_diffrn_reflns_limit_k_min -6
_diffrn_reflns_limit_l_max 18
_diffrn_reflns_limit_l_min -19
_diffrn_reflns_number 10901
_diffrn_reflns_theta_full 72.07
_diffrn_reflns_theta_max 72.07
_diffrn_reflns_theta_min 5.70
_exptl_absorpt_coefficient_mu 0.854
_exptl_absorpt_correction_T_max 0.7836
_exptl_absorpt_correction_T_min 0.7262
_exptl_absorpt_correction_type multi-scan
_exptl_absorpt_process_details
;
(CrysAlis PRO; Oxford Diffraction, 2009)
;
_exptl_crystal_colour colourless
_exptl_crystal_density_diffrn 1.327
_exptl_crystal_density_method 'not measured'
_exptl_crystal_description block
_exptl_crystal_F_000 472
_exptl_crystal_size_max 0.40
_exptl_crystal_size_mid 0.36
_exptl_crystal_size_min 0.30
_refine_diff_density_max 0.196
_refine_diff_density_min -0.118
_refine_ls_extinction_method none
_refine_ls_goodness_of_fit_ref 1.048
_refine_ls_hydrogen_treatment mixed
_refine_ls_matrix_type full
_refine_ls_number_parameters 151
_refine_ls_number_reflns 2165
_refine_ls_number_restraints 0
_refine_ls_restrained_S_all 1.048
_refine_ls_R_factor_all 0.0453
_refine_ls_R_factor_gt 0.0417
_refine_ls_shift/su_max 0.000
_refine_ls_shift/su_mean 0.000
_refine_ls_structure_factor_coef Fsqd
_refine_ls_weighting_details 'calc w=1/[\s^2^(Fo^2^)+(0.0323P)^2^+0.2933P] where P=(Fo^2^+2Fc^2^)/3'
_refine_ls_weighting_scheme calc
_refine_ls_wR_factor_gt 0.0943
_refine_ls_wR_factor_ref 0.0968
_reflns_number_gt 1921
_reflns_number_total 2165
_reflns_threshold_expression I>2sigma(I)
_cod_data_source_file su2406.cif
_cod_data_source_block I
_cod_original_sg_symbol_H-M 'P 21/n'
_cod_database_code 2234813
_cod_database_fobs_code 2234813

loop_
_symmetry_equiv_pos_site_id
_symmetry_equiv_pos_as_xyz
1 x,y,z
2 1/2-x,1/2+y,1/2-z
3 -x,-y,-z
4 1/2+x,1/2-y,1/2+z

loop_
_atom_site_aniso_label
_atom_site_aniso_U_11
_atom_site_aniso_U_22
_atom_site_aniso_U_33
_atom_site_aniso_U_12
_atom_site_aniso_U_13
_atom_site_aniso_U_23
O1 0.0502(5) 0.0495(6) 0.0538(5) -0.0012(4) 0.0064(4) 0.0012(4)
O2 0.0731(7) 0.0478(6) 0.0577(6) -0.0060(5) 0.0076(5) 0.0027(4)
O3 0.0607(7) 0.0555(7) 0.1493(12) 0.0081(6) 0.0105(7) -0.0051(7)
O4 0.0539(6) 0.0465(6) 0.0867(8) -0.0031(4) 0.0023(5) 0.0018(5)
N1 0.0496(6) 0.0472(7) 0.0608(7) -0.0018(5) 0.0049(5) -0.0032(5)
C1 0.0765(14) 0.163(3) 0.0888(15) -0.0423(16) 0.0295(11) -0.0271(16)
C2 0.1073(18) 0.1077(18) 0.1067(16) -0.0414(14) 0.0303(13) 0.0013(13)
C3 0.0734(11) 0.0809(13) 0.1028(14) -0.0142(10) 0.0179(10) 0.0070(11)
C4 0.0565(8) 0.0657(10) 0.0669(9) -0.0030(7) 0.0136(7) -0.0112(8)
C5 0.0627(10) 0.0975(14) 0.0922(13) 0.0080(10) 0.0149(9) -0.0081(11)
C6 0.0572(11) 0.153(2) 0.1111(18) -0.0031(13) 0.0211(11) -0.0198(17)
C7 0.0593(8) 0.0481(8) 0.0653(9) 0.0006(6) 0.0120(7) -0.0059(6)
C8 0.0593(8) 0.0635(9) 0.0605(8) -0.0063(7) 0.0110(7) -0.0115(7)
C9 0.0564(8) 0.0463(7) 0.0511(7) -0.0023(6) 0.0046(6) -0.0007(6)
C10 0.0566(8) 0.0474(8) 0.0588(8) 0.0015(6) 0.0044(6) 0.0008(6)
C11 0.0593(9) 0.0615(10) 0.0893(12) -0.0118(8) 0.0026(8) 0.0030(8)

loop_
_atom_site_type_symbol
_atom_site_label
_atom_site_fract_x
_atom_site_fract_y
_atom_site_fract_z
_atom_site_U_iso_or_equiv
_atom_site_thermal_displace_type
_atom_site_calc_flag
_atom_site_refinement_flags
_atom_site_occupancy
O O1 0.79693(8) 0.06822(15) 0.78232(6) 0.0518(3) Uani d . 1.000
O O2 0.82481(9) -0.20986(16) 0.88556(6) 0.0604(4) Uani d . 1.000
O O3 1.04065(10) -0.0305(2) 0.89858(10) 0.0901(5) Uani d . 1.000
O O4 0.96722(8) 0.30583(16) 0.89779(7) 0.0641(4) Uani d . 1.000
N N1 0.67179(10) 0.0582(2) 0.76513(8) 0.0535(4) Uani d . 1.000
C C1 0.3265(2) -0.1664(6) 0.87113(15) 0.1076(12) Uani d . 1.000
C C2 0.4303(2) -0.2651(4) 0.90278(16) 0.1061(10) Uani d . 1.000
C C3 0.53265(17) -0.1617(3) 0.89530(14) 0.0857(7) Uani d . 1.000
C C4 0.53083(13) 0.0405(3) 0.85666(10) 0.0629(5) Uani d . 1.000
C C5 0.42474(15) 0.1361(4) 0.82446(13) 0.0843(7) Uani d . 1.000
C C6 0.32309(17) 0.0312(5) 0.83205(16) 0.1066(10) Uani d . 1.000
C C7 0.63963(12) 0.1531(2) 0.84333(10) 0.0577(5) Uani d . 1.000
C C8 0.74876(13) 0.1335(3) 0.91548(10) 0.0613(5) Uani d . 1.000
C C9 0.83371(12) 0.0138(2) 0.87205(9) 0.0522(4) Uani d . 1.000
C C10 0.96003(12) 0.0898(2) 0.89183(9) 0.0553(5) Uani d . 1.000
C C11 1.08082(14) 0.4029(3) 0.90958(12) 0.0719(6) Uani d . 1.000
H H1 0.25820 -0.23540 0.87650 0.1290 Uiso c R 1.000
H H2 0.43250 -0.40170 0.92940 0.1270 Uiso c R 1.000
H H3 0.60300 -0.23020 0.91670 0.1030 Uiso c R 1.000
H H4 0.6564(13) -0.088(3) 0.7630(10) 0.062(4) Uiso d . 1.000
H H5 0.42140 0.27220 0.79740 0.1010 Uiso c R 1.000
H H6 0.25230 0.09750 0.81010 0.1280 Uiso c R 1.000
H H7 0.62260 0.30950 0.83270 0.0690 Uiso c R 1.000
H H8A 0.77780 0.27740 0.93560 0.0740 Uiso c R 1.000
H H8B 0.73310 0.04990 0.96390 0.0740 Uiso c R 1.000
H H9 0.84150 -0.27740 0.84510 0.0900 Uiso c R 1.000
H H11A 1.07520 0.55870 0.91730 0.1080 Uiso c R 1.000
H H11B 1.11280 0.37440 0.85970 0.1080 Uiso c R 1.000
H H11C 1.12990 0.34020 0.95950 0.1080 Uiso c R 1.000

loop_
_atom_type_symbol
_atom_type_description
_atom_type_scat_dispersion_real
_atom_type_scat_dispersion_imag
_atom_type_scat_source
C C 0.0181 0.0091 'International Tables Vol C Tables 4.2.6.8 and 6.1.1.4'
H H 0.0000 0.0000 'International Tables Vol C Tables 4.2.6.8 and 6.1.1.4'
N N 0.0311 0.0180 'International Tables Vol C Tables 4.2.6.8 and 6.1.1.4'
O O 0.0492 0.0322 'International Tables Vol C Tables 4.2.6.8 and 6.1.1.4'

loop_
_geom_angle_atom_site_label_1
_geom_angle_atom_site_label_2
_geom_angle_atom_site_label_3
_geom_angle
_geom_angle_publ_flag
N1 O1 C9 105.41(10) no
C10 O4 C11 117.46(12) no
C9 O2 H9 109.00 no
O1 N1 C7 104.68(10) no
C7 N1 H4 109.2(10) no
O1 N1 H4 103.7(10) no
C2 C1 C6 120.0(2) no
C1 C2 C3 120.2(2) no
C2 C3 C4 120.62(19) no
C3 C4 C5 118.15(17) no
C3 C4 C7 122.23(15) no
C5 C4 C7 119.50(16) no
C4 C5 C6 120.8(2) no
C1 C6 C5 120.3(2) no
C4 C7 C8 117.92(13) no
N1 C7 C8 105.64(11) no
N1 C7 C4 108.18(12) no
C7 C8 C9 103.42(12) no
O1 C9 O2 111.23(10) no
O1 C9 C8 104.16(11) no
C8 C9 C10 118.11(12) no
O1 C9 C10 102.52(11) no
O2 C9 C8 108.85(12) no
O2 C9 C10 111.50(11) no
O3 C10 O4 124.61(14) no
O3 C10 C9 124.22(12) no
O4 C10 C9 111.15(11) no
C2 C1 H1 120.00 no
C6 C1 H1 120.00 no
C1 C2 H2 120.00 no
C3 C2 H2 120.00 no
C2 C3 H3 120.00 no
C4 C3 H3 120.00 no
C4 C5 H5 120.00 no
C6 C5 H5 120.00 no
C1 C6 H6 120.00 no
C5 C6 H6 120.00 no
N1 C7 H7 108.00 no
C4 C7 H7 108.00 no
C8 C7 H7 108.00 no
C7 C8 H8A 111.00 no
C7 C8 H8B 111.00 no
C9 C8 H8A 111.00 no
C9 C8 H8B 111.00 no
H8A C8 H8B 109.00 no
O4 C11 H11A 109.00 no
O4 C11 H11B 109.00 no
O4 C11 H11C 109.00 no
H11A C11 H11B 109.00 no
H11A C11 H11C 109.00 no
H11B C11 H11C 109.00 no

loop_
_geom_bond_atom_site_label_1
_geom_bond_atom_site_label_2
_geom_bond_distance
_geom_bond_publ_flag
O1 N1 1.4507(16) no
O1 C9 1.4384(17) no
O2 C9 1.3852(16) no
O3 C10 1.1897(18) no
O4 C10 1.3195(16) no
O4 C11 1.445(2) no
O2 H9 0.8200 no
N1 C7 1.4866(19) no
N1 H4 0.907(18) no
C1 C2 1.367(4) no
C1 C6 1.350(5) no
C2 C3 1.391(3) no
C3 C4 1.373(3) no
C4 C7 1.511(2) no
C4 C5 1.383(3) no
C5 C6 1.389(3) no
C7 C8 1.544(2) no
C8 C9 1.517(2) no
C9 C10 1.534(2) no
C1 H1 0.9300 no
C2 H2 0.9300 no
C3 H3 0.9300 no
C5 H5 0.9300 no
C6 H6 0.9300 no
C7 H7 0.9800 no
C8 H8A 0.9700 no
C8 H8B 0.9700 no
C11 H11A 0.9600 no
C11 H11B 0.9600 no
C11 H11C 0.9600 no

loop_
_geom_hbond_atom_site_label_D
_geom_hbond_atom_site_label_H
_geom_hbond_atom_site_label_A
_geom_hbond_site_symmetry_A
_geom_hbond_distance_DH
_geom_hbond_distance_HA
_geom_hbond_distance_DA
_geom_hbond_angle_DHA
_geom_hbond_publ_flag
N1 H4 O1 2_646 0.907(18) 2.315(18) 3.1158(15) 147.0(13) yes
O2 H9 O1 2_646 0.82 2.51 3.0673(13) 127 yes
O2 H9 N1 2_646 0.82 1.99 2.7826(16) 162 yes
C11 H11A O3 1_565 0.96 2.54 3.480(2) 166 yes
C11 H11C O2 3_757 0.96 2.53 3.419(2) 154 yes

loop_
_geom_torsion_atom_site_label_1
_geom_torsion_atom_site_label_2
_geom_torsion_atom_site_label_3
_geom_torsion_atom_site_label_4
_geom_torsion
_geom_torsion_publ_flag
C9 O1 N1 C7 38.90(12) no
N1 O1 C9 O2 76.12(13) no
N1 O1 C9 C8 -40.98(12) no
N1 O1 C9 C10 -164.61(9) no
C11 O4 C10 O3 2.8(2) no
C11 O4 C10 C9 -175.29(12) no
O1 N1 C7 C4 -148.04(11) no
O1 N1 C7 C8 -20.90(13) no
C6 C1 C2 C3 0.4(4) no
C2 C1 C6 C5 -0.6(4) no
C1 C2 C3 C4 0.4(3) no
C2 C3 C4 C5 -1.0(3) no
C2 C3 C4 C7 -176.90(18) no
C3 C4 C5 C6 0.8(3) no
C7 C4 C5 C6 176.83(19) no
C3 C4 C7 N1 81.02(19) no
C3 C4 C7 C8 -38.7(2) no
C5 C4 C7 N1 -94.88(18) no
C5 C4 C7 C8 145.43(16) no
C4 C5 C6 C1 0.0(4) no
N1 C7 C8 C9 -3.24(15) no
C4 C7 C8 C9 117.76(14) no
C7 C8 C9 O1 26.43(14) no
C7 C8 C9 O2 -92.30(13) no
C7 C8 C9 C10 139.28(12) no
O1 C9 C10 O3 -103.08(16) no
O1 C9 C10 O4 75.06(13) no
O2 C9 C10 O3 16.0(2) no
O2 C9 C10 O4 -165.86(11) no
C8 C9 C10 O3 143.17(16) no
C8 C9 C10 O4 -38.69(17) no
